data_4325068
loop_
_publ_author_name
'Stephen Sproules'
'Aston A. Eagle'
'Michelle K. Taylor'
'Robert W. Gable'
'Jonathan M. White'
'Charles G. Young'

_publ_section_title
;
 Paramagnetic Oxotungsten(V) Complexes Containing the
 Hydrotris(3,5-dimethylpyrazol-1-yl)borate Ligand
;
_journal_name_full 'Inorganic Chemistry'
_journal_page_first 4503
_journal_page_last 4514
_journal_paper_doi 10.1021/ic200161m
_journal_volume 50
_journal_year 2011
_chemical_formula_sum 'C27 H32 B N6 O3 W'
_chemical_formula_weight 683.25
_chemical_name_systematic
;
 {hydrotris(3,5-dimethylpyrazol-1-yl)borato}oxobis(phenolato)tungsten(V)
;
_space_group_IT_number 14
_symmetry_cell_setting monoclinic
_symmetry_space_group_name_Hall '-P 2yn'
_symmetry_space_group_name_H-M 'P 1 21/n 1'
_atom_sites_solution_hydrogens geom
_atom_sites_solution_primary direct
_atom_sites_solution_secondary difmap
_audit_creation_method SHELXL-97
_cell_angle_alpha 90.00
_cell_angle_beta 107.513(2)
_cell_angle_gamma 90.00
_cell_formula_units_Z 4
_cell_length_a 16.3243(17)
_cell_length_b 10.3973(10)
_cell_length_c 16.8989(18)
_cell_measurement_reflns_used 2599
_cell_measurement_temperature 130(2)
_cell_measurement_theta_max 27.08
_cell_measurement_theta_min 2.48
_cell_volume 2735.3(5)
_computing_cell_refinement 'Bruker SMART'
_computing_data_collection 'Bruker SMART'
_computing_data_reduction 'Bruker SAINT'
_computing_molecular_graphics 'Bruker SHELXTL'
_computing_publication_material 'Bruker SHELXTL'
_computing_structure_refinement 'Bruker SHELXTL'
_computing_structure_solution 'Bruker SHELXTL'
_diffrn_ambient_temperature 130(2)
_diffrn_measured_fraction_theta_full 0.996
_diffrn_measured_fraction_theta_max 0.996
_diffrn_measurement_device_type 'CCD area detector'
_diffrn_measurement_method 'phi and omega scans'
_diffrn_radiation_monochromator graphite
_diffrn_radiation_source 'fine-focus sealed tube'
_diffrn_radiation_type MoK\a
_diffrn_radiation_wavelength 0.71073
_diffrn_reflns_av_R_equivalents 0.0571
_diffrn_reflns_av_sigmaI/netI 0.0830
_diffrn_reflns_limit_h_max 17
_diffrn_reflns_limit_h_min -19
_diffrn_reflns_limit_k_max 12
_diffrn_reflns_limit_k_min -10
_diffrn_reflns_limit_l_max 20
_diffrn_reflns_limit_l_min -19
_diffrn_reflns_number 14143
_diffrn_reflns_theta_full 25.00
_diffrn_reflns_theta_max 25.00
_diffrn_reflns_theta_min 1.52
_exptl_absorpt_coefficient_mu 4.263
_exptl_absorpt_correction_type none
_exptl_crystal_colour blue
_exptl_crystal_density_diffrn 1.659
_exptl_crystal_description block
_exptl_crystal_F_000 1356
_exptl_crystal_size_max 0.05
_exptl_crystal_size_mid 0.05
_exptl_crystal_size_min 0.03
_refine_diff_density_max 1.189
_refine_diff_density_min -0.917
_refine_diff_density_rms 0.109
_refine_ls_extinction_method none
_refine_ls_goodness_of_fit_ref 0.792
_refine_ls_hydrogen_treatment constr
_refine_ls_matrix_type full
_refine_ls_number_parameters 349
_refine_ls_number_reflns 4798
_refine_ls_number_restraints 0
_refine_ls_restrained_S_all 0.792
_refine_ls_R_factor_all 0.0528
_refine_ls_R_factor_gt 0.0358
_refine_ls_shift/su_max 0.021
_refine_ls_shift/su_mean 0.000
_refine_ls_structure_factor_coef Fsqd
_refine_ls_weighting_details 'calc w=1/[\s^2^(Fo^2^)+(0.0091P)^2^+0.0000P] where P=(Fo^2^+2Fc^2^)/3'
_refine_ls_weighting_scheme calc
_refine_ls_wR_factor_gt 0.0505
_refine_ls_wR_factor_ref 0.0537
_reflns_number_gt 3597
_reflns_number_total 4798
_reflns_threshold_expression >2sigma(I)
_cod_data_source_file ic200161m_si_002_1.cif
_cod_data_source_block jmwspr3a_Tp*WO(OPh)2
_cod_original_sg_symbol_H-M 'P 1 21/n 1 '
_cod_database_code 4325068

loop_
_symmetry_equiv_pos_as_xyz
'x, y, z'
'-x+1/2, y+1/2, -z+1/2'
'-x, -y, -z'
'x-1/2, -y-1/2, z-1/2'

loop_
_atom_site_label
_atom_site_type_symbol
_atom_site_fract_x
_atom_site_fract_y
_atom_site_fract_z
_atom_site_U_iso_or_equiv
_atom_site_adp_type
_atom_site_occupancy
_atom_site_symmetry_multiplicity
_atom_site_calc_flag
_atom_site_refinement_flags
W W 0.979430(14) 0.70114(2) 0.191524(14) 0.03086(8) Uani 1 1 d .
O1 O 1.0082(2) 0.7908(3) 0.1197(2) 0.0392(9) Uani 1 1 d .
O3 O 0.9378(2) 0.8324(3) 0.2520(2) 0.0342(10) Uani 1 1 d .
O2 O 1.0834(2) 0.6952(3) 0.2844(2) 0.0378(9) Uani 1 1 d .
N21 N 0.8517(3) 0.6797(4) 0.1084(2) 0.0294(11) Uani 1 1 d .
N11 N 0.9219(3) 0.5597(4) 0.2658(3) 0.0302(11) Uani 1 1 d .
C23 C 0.7267(3) 0.7056(6) 0.0100(3) 0.0438(15) Uani 1 1 d .
H23 H 0.6789 0.7448 -0.0292 0.053 Uiso 1 1 calc R
N31 N 1.0054(3) 0.5241(4) 0.1385(2) 0.0292(11) Uani 1 1 d .
C12 C 0.9209(4) 0.5554(5) 0.3446(3) 0.0356(15) Uani 1 1 d .
N12 N 0.8694(3) 0.4600(4) 0.2260(3) 0.0311(11) Uani 1 1 d .
C35 C 0.9291(3) 0.2032(5) 0.0585(3) 0.0481(16) Uani 1 1 d .
H35C H 0.9290 0.1551 0.1084 0.072 Uiso 1 1 calc R
H35A H 0.9575 0.1521 0.0257 0.072 Uiso 1 1 calc R
H35B H 0.8697 0.2210 0.0253 0.072 Uiso 1 1 calc R
C21 C 0.8196(3) 0.9074(5) 0.0651(3) 0.0465(17) Uani 1 1 d .
H21B H 0.8228 0.9405 0.1202 0.070 Uiso 1 1 calc R
H21C H 0.7750 0.9541 0.0229 0.070 Uiso 1 1 calc R
H21A H 0.8751 0.9197 0.0549 0.070 Uiso 1 1 calc R
C41 C 1.1527(4) 0.6169(5) 0.3084(3) 0.0354(14) Uani 1 1 d .
N32 N 0.9460(3) 0.4235(4) 0.1204(3) 0.0313(11) Uani 1 1 d .
C14 C 0.8377(3) 0.3968(5) 0.2795(3) 0.0341(14) Uani 1 1 d .
C51 C 0.9662(3) 0.9482(5) 0.2854(3) 0.0343(14) Uani 1 1 d .
N22 N 0.8139(3) 0.5615(4) 0.0872(3) 0.0296(11) Uani 1 1 d .
C32 C 1.0711(3) 0.4848(5) 0.1119(3) 0.0315(14) Uani 1 1 d .
C56 C 0.9335(4) 0.9998(5) 0.3449(4) 0.0454(16) Uani 1 1 d .
H56 H 0.8942 0.9511 0.3644 0.054 Uiso 1 1 calc R
C33 C 1.0544(4) 0.3642(5) 0.0769(3) 0.0380(15) Uani 1 1 d .
H33 H 1.0903 0.3159 0.0530 0.046 Uiso 1 1 calc R
C42 C 1.1454(4) 0.4866(5) 0.3227(3) 0.0422(16) Uani 1 1 d .
H42 H 1.0905 0.4504 0.3170 0.051 Uiso 1 1 calc R
C34 C 0.9764(4) 0.3277(5) 0.0833(3) 0.0342(14) Uani 1 1 d .
C46 C 1.2351(3) 0.6671(5) 0.3214(3) 0.0381(15) Uani 1 1 d .
H46 H 1.2421 0.7568 0.3149 0.046 Uiso 1 1 calc R
C24 C 0.7378(4) 0.5777(6) 0.0269(3) 0.0374(15) Uani 1 1 d .
C52 C 1.0247(4) 1.0204(5) 0.2597(3) 0.0434(16) Uani 1 1 d .
H52 H 1.0501 0.9859 0.2206 0.052 Uiso 1 1 calc R
C43 C 1.2180(4) 0.4090(6) 0.3452(4) 0.0532(18) Uani 1 1 d .
H43 H 1.2122 0.3197 0.3541 0.064 Uiso 1 1 calc R
C11 C 0.9718(4) 0.6471(5) 0.4097(3) 0.0529(18) Uani 1 1 d .
H11B H 1.0333 0.6310 0.4200 0.079 Uiso 1 1 calc R
H11C H 0.9569 0.6344 0.4611 0.079 Uiso 1 1 calc R
H11A H 0.9584 0.7357 0.3903 0.079 Uiso 1 1 calc R
C15 C 0.7791(3) 0.2830(5) 0.2542(3) 0.0512(17) Uani 1 1 d .
H15B H 0.7234 0.3114 0.2174 0.077 Uiso 1 1 calc R
H15A H 0.7710 0.2426 0.3037 0.077 Uiso 1 1 calc R
H15C H 0.8047 0.2207 0.2251 0.077 Uiso 1 1 calc R
C22 C 0.7981(4) 0.7675(5) 0.0606(3) 0.0356(15) Uani 1 1 d .
C55 C 0.9572(4) 1.1210(6) 0.3764(4) 0.0532(18) Uani 1 1 d .
H55 H 0.9337 1.1556 0.4168 0.064 Uiso 1 1 calc R
C13 C 0.8688(3) 0.4556(5) 0.3547(3) 0.0397(15) Uani 1 1 d .
H13 H 0.8570 0.4326 0.4046 0.048 Uiso 1 1 calc R
C54 C 1.0144(4) 1.1919(6) 0.3498(4) 0.0479(16) Uani 1 1 d .
H54 H 1.0316 1.2748 0.3723 0.058 Uiso 1 1 calc R
C45 C 1.3058(4) 0.5893(6) 0.3432(3) 0.0477(17) Uani 1 1 d .
H45 H 1.3611 0.6251 0.3505 0.057 Uiso 1 1 calc R
C44 C 1.2974(4) 0.4590(6) 0.3546(4) 0.0508(18) Uani 1 1 d .
H44 H 1.3466 0.4049 0.3689 0.061 Uiso 1 1 calc R
B B 0.8578(4) 0.4412(6) 0.1339(4) 0.0351(17) Uani 1 1 d .
H H 0.8212 0.3638 0.1132 0.042 Uiso 1 1 calc R
C53 C 1.0462(4) 1.1426(6) 0.2910(4) 0.0538(19) Uani 1 1 d .
H53 H 1.0842 1.1931 0.2709 0.065 Uiso 1 1 calc R
C31 C 1.1483(3) 0.5651(5) 0.1182(3) 0.0400(15) Uani 1 1 d .
H31A H 1.1373 0.6537 0.1319 0.060 Uiso 1 1 calc R
H31C H 1.1610 0.5637 0.0651 0.060 Uiso 1 1 calc R
H31B H 1.1975 0.5306 0.1619 0.060 Uiso 1 1 calc R
C25 C 0.6800(3) 0.4678(5) -0.0111(3) 0.0514(18) Uani 1 1 d .
H25C H 0.6338 0.4987 -0.0591 0.077 Uiso 1 1 calc R
H25B H 0.6551 0.4313 0.0300 0.077 Uiso 1 1 calc R
H25A H 0.7132 0.4015 -0.0291 0.077 Uiso 1 1 calc R

loop_
_atom_site_aniso_label
_atom_site_aniso_U_11
_atom_site_aniso_U_22
_atom_site_aniso_U_33
_atom_site_aniso_U_23
_atom_site_aniso_U_13
_atom_site_aniso_U_12
W 0.02911(13) 0.03036(13) 0.03495(14) -0.00402(13) 0.01241(10) -0.00297(12)
O1 0.037(2) 0.036(2) 0.048(2) 0.000(2) 0.0177(19) 0.0013(19)
O3 0.031(2) 0.028(2) 0.044(2) -0.0062(18) 0.0119(18) -0.0014(16)
O2 0.031(2) 0.038(2) 0.045(2) -0.009(2) 0.0124(18) 0.0043(19)
N21 0.029(3) 0.034(3) 0.026(3) -0.002(2) 0.009(2) 0.001(2)
N11 0.031(3) 0.030(3) 0.028(3) 0.000(2) 0.007(2) -0.002(2)
C23 0.032(4) 0.060(4) 0.037(4) 0.005(4) 0.007(3) 0.006(3)
N31 0.028(3) 0.027(3) 0.032(3) -0.006(2) 0.007(2) -0.004(2)
C12 0.037(4) 0.038(4) 0.028(4) 0.006(3) 0.005(3) 0.007(3)
N12 0.028(3) 0.034(3) 0.028(3) 0.002(2) 0.004(2) -0.005(2)
C35 0.067(4) 0.036(4) 0.041(4) -0.004(3) 0.015(3) 0.002(3)
C21 0.047(4) 0.043(4) 0.048(4) 0.011(3) 0.012(3) 0.012(3)
C41 0.044(4) 0.035(4) 0.030(4) -0.008(3) 0.016(3) -0.007(3)
N32 0.032(3) 0.029(3) 0.033(3) 0.000(2) 0.010(2) -0.001(2)
C14 0.027(3) 0.037(4) 0.039(4) 0.010(3) 0.011(3) 0.005(3)
C51 0.031(4) 0.036(4) 0.036(4) 0.002(3) 0.010(3) 0.012(3)
N22 0.029(3) 0.037(3) 0.024(3) -0.005(2) 0.009(2) -0.007(2)
C32 0.031(3) 0.037(4) 0.025(3) -0.001(3) 0.007(3) 0.003(3)
C56 0.053(4) 0.037(4) 0.057(4) -0.012(3) 0.032(3) -0.009(3)
C33 0.047(4) 0.036(4) 0.033(4) 0.000(3) 0.014(3) 0.004(3)
C42 0.031(4) 0.047(4) 0.045(4) 0.002(3) 0.007(3) -0.007(3)
C34 0.046(4) 0.028(4) 0.027(3) 0.003(3) 0.009(3) 0.005(3)
C46 0.038(4) 0.039(4) 0.039(4) -0.012(3) 0.014(3) -0.007(3)
C24 0.029(4) 0.054(4) 0.033(4) -0.005(3) 0.016(3) -0.008(3)
C52 0.051(4) 0.043(4) 0.041(4) -0.001(3) 0.022(3) -0.001(3)
C43 0.057(5) 0.045(4) 0.056(5) 0.005(3) 0.015(4) -0.001(4)
C11 0.069(5) 0.054(4) 0.034(4) 0.004(3) 0.014(3) -0.005(3)
C15 0.050(4) 0.050(4) 0.056(4) 0.007(3) 0.019(3) -0.018(3)
C22 0.039(4) 0.042(4) 0.033(3) 0.008(3) 0.022(3) 0.006(3)
C55 0.059(5) 0.041(4) 0.067(5) -0.017(4) 0.030(4) 0.005(3)
C13 0.043(4) 0.047(4) 0.034(4) 0.004(3) 0.019(3) 0.001(3)
C54 0.054(4) 0.040(4) 0.046(4) -0.011(3) 0.009(3) 0.001(3)
C45 0.030(4) 0.062(5) 0.049(4) -0.006(4) 0.008(3) -0.002(3)
C44 0.041(4) 0.062(5) 0.046(4) 0.005(4) 0.007(3) 0.012(3)
B 0.036(4) 0.029(4) 0.039(4) -0.006(3) 0.009(3) -0.012(3)
C53 0.072(5) 0.039(4) 0.051(5) -0.003(3) 0.019(4) -0.019(3)
C31 0.037(4) 0.051(4) 0.038(4) -0.002(3) 0.021(3) 0.004(3)
C25 0.032(4) 0.074(5) 0.046(4) -0.007(3) 0.007(3) -0.011(3)

loop_
_atom_type_symbol
_atom_type_description
_atom_type_scat_dispersion_real
_atom_type_scat_dispersion_imag
_atom_type_scat_source
C C 0.0033 0.0016 'International Tables Vol C Tables 4.2.6.8 and 6.1.1.4'
H H 0.0000 0.0000 'International Tables Vol C Tables 4.2.6.8 and 6.1.1.4'
B B 0.0013 0.0007 'International Tables Vol C Tables 4.2.6.8 and 6.1.1.4'
N N 0.0061 0.0033 'International Tables Vol C Tables 4.2.6.8 and 6.1.1.4'
O O 0.0106 0.0060 'International Tables Vol C Tables 4.2.6.8 and 6.1.1.4'
W W -0.8490 6.8722 'International Tables Vol C Tables 4.2.6.8 and 6.1.1.4'

loop_
_geom_angle_atom_site_label_1
_geom_angle_atom_site_label_2
_geom_angle_atom_site_label_3
_geom_angle
O1 W O2 103.46(15)
O1 W O3 101.86(15)
O2 W O3 87.49(14)
O1 W N31 92.32(17)
O2 W N31 94.34(14)
O3 W N31 164.88(15)
O1 W N21 90.72(15)
O2 W N21 165.82(15)
O3 W N21 89.55(14)
N31 W N21 85.01(15)
O1 W N11 168.46(15)
O2 W N11 86.53(15)
O3 W N11 84.10(14)
N31 W N11 81.03(16)
N21 W N11 79.37(15)
C51 O3 W 135.5(3)
C41 O2 W 135.4(3)
C22 N21 N22 106.8(4)
C22 N21 W 130.4(4)
N22 N21 W 122.4(3)
C12 N11 N12 105.5(4)
C12 N11 W 133.8(4)
N12 N11 W 120.4(3)
C24 C23 C22 107.0(5)
C32 N31 N32 105.7(4)
C32 N31 W 132.7(4)
N32 N31 W 121.5(3)
N11 C12 C13 109.9(5)
N11 C12 C11 122.5(5)
C13 C12 C11 127.6(5)
C14 N12 N11 110.3(4)
C14 N12 B 132.2(5)
N11 N12 B 117.5(4)
O2 C41 C42 122.1(5)
O2 C41 C46 120.1(5)
C42 C41 C46 117.8(5)
C34 N32 N31 109.1(5)
C34 N32 B 130.6(5)
N31 N32 B 119.9(4)
N12 C14 C13 107.4(5)
N12 C14 C15 122.4(5)
C13 C14 C15 130.2(5)
O3 C51 C56 119.4(5)
O3 C51 C52 122.4(5)
C56 C51 C52 118.2(6)
C24 N22 N21 108.8(4)
C24 N22 B 131.7(5)
N21 N22 B 119.4(4)
N31 C32 C33 110.2(5)
N31 C32 C31 123.3(5)
C33 C32 C31 126.5(5)
C55 C56 C51 120.7(6)
C34 C33 C32 106.8(5)
C41 C42 C43 120.3(6)
N32 C34 C33 108.3(5)
N32 C34 C35 122.4(5)
C33 C34 C35 129.2(5)
C45 C46 C41 121.1(6)
N22 C24 C23 108.2(5)
N22 C24 C25 122.9(5)
C23 C24 C25 128.9(5)
C53 C52 C51 120.0(6)
C44 C43 C42 120.9(6)
N21 C22 C23 109.2(5)
N21 C22 C21 121.9(5)
C23 C22 C21 128.9(5)
C54 C55 C56 120.5(6)
C14 C13 C12 106.9(5)
C53 C54 C55 119.2(6)
C46 C45 C44 120.5(6)
C43 C44 C45 119.3(6)
N12 B N32 109.4(4)
N12 B N22 108.5(4)
N32 B N22 109.5(5)
C54 C53 C52 121.4(6)

loop_
_geom_bond_atom_site_label_1
_geom_bond_atom_site_label_2
_geom_bond_distance
W O1 1.704(3)
W O2 1.936(3)
W O3 1.946(3)
W N31 2.145(4)
W N21 2.146(4)
W N11 2.309(4)
O3 C51 1.352(6)
O2 C41 1.353(6)
N21 C22 1.351(6)
N21 N22 1.374(5)
N11 C12 1.337(6)
N11 N12 1.384(5)
C23 C24 1.360(7)
C23 C22 1.380(7)
N31 C32 1.346(6)
N31 N32 1.396(5)
C12 C13 1.384(7)
C12 C11 1.504(7)
N12 C14 1.341(6)
N12 B 1.523(7)
C35 C34 1.501(7)
C21 C22 1.493(6)
C41 C42 1.387(7)
C41 C46 1.397(7)
N32 C34 1.349(6)
N32 B 1.535(7)
C14 C13 1.363(7)
C14 C15 1.501(6)
C51 C56 1.381(7)
C51 C52 1.383(7)
N22 C24 1.359(6)
N22 B 1.536(7)
C32 C33 1.378(6)
C32 C31 1.488(7)
C56 C55 1.377(7)
C33 C34 1.365(7)
C42 C43 1.390(7)
C46 C45 1.365(7)
C24 C25 1.498(7)
C52 C53 1.381(7)
C43 C44 1.361(7)
C55 C54 1.367(8)
C54 C53 1.352(8)
C45 C44 1.380(7)
